data_9000468
loop_
_publ_author_name
'Takeda, H.'
'Ross, M.'

_publ_section_title
;Mica polytypism: Dissimilarities in the crystal structures of coexisting 1M
 and 2M1 biotite
;
_journal_name_full 'American Mineralogist'
_journal_page_first 1030
_journal_page_last 1040
_journal_volume 60
_journal_year 1975
_chemical_formula_sum 'Al1.999 K0.5 Mg2.001 O12 Si3'
_chemical_name_mineral Biotite
_space_group_IT_number 15
_symmetry_space_group_name_Hall '-C 2yc'
_symmetry_space_group_name_H-M 'C 1 2/c 1'
_cell_angle_alpha 90
_cell_angle_beta 95.09
_cell_angle_gamma 90
_cell_length_a 5.329
_cell_length_b 9.234
_cell_length_c 20.098
_cell_formula_units_Z 4
_cell_volume 985.082
_database_code_amcsd 0000479
_exptl_crystal_density_diffrn 2.686
_cod_original_formula_sum 'Mg2.001 Al1.999 K.5 Si3 O12'
_cod_database_code 9000468

loop_
_space_group_symop_operation_xyz
x,y,z
1/2+x,1/2+y,z
x,-y,1/2+z
1/2+x,1/2-y,1/2+z
-x,y,1/2-z
1/2-x,1/2+y,1/2-z
-x,-y,-z
1/2-x,1/2-y,-z

loop_
_atom_site_aniso_label
_atom_site_aniso_U_11
_atom_site_aniso_U_22
_atom_site_aniso_U_33
_atom_site_aniso_U_12
_atom_site_aniso_U_13
_atom_site_aniso_U_23
Mg1 0.00785 0.01080 0.01421 0.00000 0.00161 0.00000
Al1 0.00785 0.01080 0.01421 0.00000 0.00161 0.00000
Mg2 0.01570 0.01123 0.01218 0.00497 0.00108 0.00187
Al2 0.01570 0.01123 0.01218 0.00497 0.00108 0.00187
K 0.02598 0.02808 0.03045 0.00000 0.00161 0.00000
Si1 0.00742 0.00994 0.01015 0.00074 0.00054 0.00094
Al3 0.00742 0.00994 0.01015 0.00074 0.00054 0.00094
Si2 0.00756 0.00950 0.01015 -0.00149 0.00108 -0.00187
Al4 0.00756 0.00950 0.01015 -0.00149 0.00108 -0.00187
O1 0.01941 0.02333 0.01624 -0.00472 0.00000 0.00094
O2 0.01542 0.02592 0.01624 0.00621 0.00000 -0.00187
O3 0.02583 0.01641 0.01421 0.00074 0.00215 0.00000
O4 0.00671 0.00302 0.01218 0.00025 0.00161 0.00375
O5 0.00999 0.00605 0.01015 0.00273 0.00108 0.00468
O6 0.01256 0.00475 0.01218 0.00223 0.00000 0.00000

loop_
_atom_site_label
_atom_site_fract_x
_atom_site_fract_y
_atom_site_fract_z
_atom_site_occupancy
Mg1 0.75000 0.25000 0.00000 0.66700
Al1 0.75000 0.25000 0.00000 0.33300
Mg2 0.24060 0.08020 -0.00004 0.66700
Al2 0.24060 0.08020 -0.00004 0.33300
K 0.00000 0.08400 0.25000 0.50000
Si1 0.46210 0.24980 0.13800 0.75000
Al3 0.46210 0.24980 0.13800 0.25000
Si2 0.96350 0.41690 0.13800 0.75000
Al4 0.96350 0.41690 0.13800 0.25000
O1 0.74100 0.31400 0.16620 1.00000
O2 0.24300 0.35320 0.16720 1.00000
O3 0.43370 0.08400 0.16660 1.00000
O4 0.43140 0.24060 0.05450 1.00000
O5 0.93750 0.40900 0.05470 1.00000
O6 0.93480 0.07390 0.05080 1.00000

loop_
_cod_related_entry_id
_cod_related_entry_database
_cod_related_entry_code
1 AMCSD 0000479
